data_1568521
loop_
_publ_author_name
'Hauser, Adrian'
'M\"unzfeld, Luca'
'Schlittenhardt, S\"oren'
'K\"oppe, Ralf'
'Uhlmann, Cedric'
'Rauska, Ulf-Christian'
'Ruben, Mario'
'Roesky, Peter W.'

_publ_section_title
;
 Molecular cyclo-P3 complexes of the rare-earth elements via a one-pot
 reaction and selective reduction
;
_journal_issue 8
_journal_name_full 'Chemical Science'
_journal_page_first 2149
_journal_page_last 2158
_journal_paper_doi 10.1039/D2SC06730G
_journal_volume 14
_journal_year 2023
_chemical_formula_moiety 'C102 H140 Dy2 K N4 O4 P3, 2(C7 H8)'
_chemical_formula_sum 'C116 H156 Dy2 K N4 O4 P3'
_chemical_formula_weight 2127.45
_space_group_crystal_system monoclinic
_space_group_IT_number 15
_space_group_name_Hall '-C 2yc'
_space_group_name_H-M_alt 'C 1 2/c 1'
_atom_sites_solution_hydrogens geom
_audit_creation_date 2022-05-05
_audit_creation_method
;
Olex2 1.2
(compiled 2018.05.29 svn.r3508 for OlexSys, GUI svn.r5506)
;
_audit_update_record
;
2022-12-02 deposited with the CCDC.	2023-02-03 downloaded from the CCDC.
;
_cell_angle_alpha 90
_cell_angle_beta 119.275(3)
_cell_angle_gamma 90
_cell_formula_units_Z 4
_cell_length_a 31.3677(14)
_cell_length_b 23.7878(15)
_cell_length_c 16.3094(7)
_cell_measurement_reflns_used 36883
_cell_measurement_temperature 100
_cell_measurement_theta_max 31.40
_cell_measurement_theta_min 2.09
_cell_volume 10615.3(10)
_computing_cell_refinement
;
X-Area Recipe 1.34.0.0 (STOE, 2019)
;
_computing_data_collection
;
X-Area Pilatus3_SV 1.31.154.0 (STOE, 2019)
;
_computing_data_reduction
;
X-Area Integrate 1.77.0.0 (STOE, 2019)
X-Area LANA 1.77.1.0 (STOE, 2019)
;
_computing_molecular_graphics 'Olex2 (Dolomanov et al., 2009)'
_computing_publication_material 'Olex2 (Dolomanov et al., 2009)'
_computing_structure_refinement 'ShelXL (Sheldrick, 2015)'
_computing_structure_solution 'SHELXT  (Sheldrick, 2015)'
_diffrn_ambient_temperature 100.0
_diffrn_detector_area_resol_mean 5.81
_diffrn_detector_type 'DECTRIS PILATUS 200K'
_diffrn_measured_fraction_theta_full 0.992
_diffrn_measured_fraction_theta_max 0.767
_diffrn_measurement_details
;
 345 frames, detector distance = 40 mm
;
_diffrn_measurement_device 'Eulerian 4-circle diffractometer'
_diffrn_measurement_device_type 'STOE STADIVARI'
_diffrn_measurement_method 'rotation method, \w scans'
_diffrn_radiation_type MoK\a
_diffrn_radiation_wavelength 0.71073
_diffrn_reflns_av_R_equivalents 0.0321
_diffrn_reflns_av_unetI/netI 0.0507
_diffrn_reflns_Laue_measured_fraction_full 0.992
_diffrn_reflns_Laue_measured_fraction_max 0.767
_diffrn_reflns_limit_h_max 43
_diffrn_reflns_limit_h_min -40
_diffrn_reflns_limit_k_max 31
_diffrn_reflns_limit_k_min -31
_diffrn_reflns_limit_l_max 20
_diffrn_reflns_limit_l_min -23
_diffrn_reflns_number 33310
_diffrn_reflns_point_group_measured_fraction_full 0.992
_diffrn_reflns_point_group_measured_fraction_max 0.767
_diffrn_reflns_theta_full 25.242
_diffrn_reflns_theta_max 31.803
_diffrn_reflns_theta_min 2.092
_exptl_absorpt_coefficient_mu 1.534
_exptl_absorpt_correction_T_max 0.8535
_exptl_absorpt_correction_T_min 0.5359
_exptl_absorpt_correction_type multi-scan
_exptl_absorpt_process_details
;
STOE X-Red32, absorption correction by Gaussian integration, analogous to
P. Coppens, "The Evaluation of Absorption and Extinction in Single-Crystal
Structure Analysis", published in: F. R. Ahmed (Editor), "Crystallographic
Computing", Munksgaard, Copenhagen (1970), 255 - 270. Afterwards scaling of
reflection intensities was performed within STOE LANA. J. Koziskova, F. Hahn,
J. Richter, J. Kozisek, Acta Chimica Slovaca, vol. 9, no. 2, 2016, pp. 136-140.
;
_exptl_crystal_colour yellow
_exptl_crystal_colour_primary yellow
_exptl_crystal_density_diffrn 1.331
_exptl_crystal_density_method 'not measured'
_exptl_crystal_description plate
_exptl_crystal_F_000 4432
_exptl_crystal_size_max 0.142
_exptl_crystal_size_mid 0.104
_exptl_crystal_size_min 0.057
_refine_diff_density_max 1.381
_refine_diff_density_min -1.838
_refine_diff_density_rms 0.130
_refine_ls_extinction_method none
_refine_ls_goodness_of_fit_ref 1.027
_refine_ls_hydrogen_treatment constr
_refine_ls_matrix_type full
_refine_ls_number_parameters 680
_refine_ls_number_reflns 13913
_refine_ls_number_restraints 29
_refine_ls_restrained_S_all 1.029
_refine_ls_R_factor_all 0.0719
_refine_ls_R_factor_gt 0.0414
_refine_ls_shift/su_max 0.002
_refine_ls_shift/su_mean 0.000
_refine_ls_structure_factor_coef Fsqd
_refine_ls_weighting_details 'w=1/[\s^2^(Fo^2^)+(0.0533P)^2^+33.5553P] where P=(Fo^2^+2Fc^2^)/3'
_refine_ls_weighting_scheme calc
_refine_ls_wR_factor_gt 0.0964
_refine_ls_wR_factor_ref 0.1125
_reflns_Friedel_coverage 0.000
_reflns_number_gt 10025
_reflns_number_total 13913
_reflns_threshold_expression 'I > 2\s(I)'
_cod_data_source_file d2sc06730g3.cif
_cod_data_source_block ah156_2
_cod_database_code 1568521
_shelx_shelxl_version_number 2018/3
_shelx_space_group_comment
;
The symmetry employed for this shelxl refinement is uniquely defined
by the following loop, which should always be used as a source of
symmetry information in preference to the above space-group names.
They are only intended as comments.
;
_olex2_refinement_description
;
1. Fixed Uiso
 At 1.2 times of:
  All C(H) groups, All C(H,H) groups
 At 1.5 times of:
  All C(H,H,H) groups
2. Restrained distances
 C43-C42 \\sim C44A-C42
 with sigma of 0.1
 C44A-C42 \\sim C43-C42
 with sigma of 0.01
 C42-C44B \\sim C43-C42
 with sigma of 0.01
3. Rigid bond restraints
 P2, P1
 with sigma for 1-2 distances of 0.001 and sigma for 1-3 distances of 0.001
4. Uiso/Uaniso restraints and constraints
C48B \\sim C49B \\sim C50B \\sim C51B: within 2A with sigma of 0.01 and sigma
for terminal atoms of 0.02
C44A \\sim C42: within 2A with sigma of 0.01 and sigma for terminal atoms of
0.02
5. Others
 Fixed Sof: H42(0.5) H42A(0.5) C51A(0.7) H51A(0.7) H51B(0.7) C50A(0.7)
 H50A(0.7) H50B(0.7) C48A(0.7) H48A(0.7) H48B(0.7) C49A(0.7) H49A(0.7)
 H49B(0.7) C44B(0.5) H44A(0.5) H44B(0.5) H44C(0.5) C17A(0.6) H17A(0.6)
 H17B(0.6) H17C(0.6) C18A(0.6) H18A(0.6) H18B(0.6) H18C(0.6) C19A(0.6)
 H19A(0.6) H19B(0.6) H19C(0.6) C18B(0.4) H18D(0.4) H18E(0.4) H18F(0.4)
 C17B(0.4) H17D(0.4) H17E(0.4) H17F(0.4) C19B(0.4) H19D(0.4) H19E(0.4)
 H19F(0.4) C49B(0.3) H49C(0.3) H49D(0.3) C48B(0.3) H48C(0.3) H48D(0.3)
 C51B(0.3) H51C(0.3) H51D(0.3) C50B(0.3) H50C(0.3) H50D(0.3) C44A(0.5)
 H44D(0.5) H44E(0.5) H44F(0.5)
6.a Ternary CH refined with riding coordinates:
 C30(H30), C33(H33), C42(H42), C42(H42A), C45(H45)
6.b Secondary CH2 refined with riding coordinates:
 C51A(H51A,H51B), C50A(H50A,H50B), C48A(H48A,H48B), C49A(H49A,H49B), C49B(H49C,
 H49D), C48B(H48C,H48D), C51B(H51C,H51D), C50B(H50C,H50D)
6.c Aromatic/amide H refined with riding coordinates:
 C26(H26), C5(H5), C28(H28), C3(H3), C27(H27), C11(H11), C9(H9), C38(H38),
 C39(H39), C40(H40), C53(H53), C56(H56), C57(H57), C55(H55), C54(H54)
6.d Idealised Me refined as rotating group:
 C14(H14A,H14B,H14C), C35(H35A,H35B,H35C), C15(H15A,H15B,H15C), C31(H31A,H31B,
 H31C), C46(H46A,H46B,H46C), C32(H32A,H32B,H32C), C22(H22A,H22B,H22C), C21(H21A,
 H21B,H21C), C47(H47A,H47B,H47C), C43(H43A,H43B,H43C), C34(H34A,H34B,H34C),
 C23(H23A,H23B,H23C), C58(H58A,H58B,H58C), C44B(H44A,H44B,H44C), C17A(H17A,H17B,
 H17C), C18A(H18A,H18B,H18C), C19A(H19A,H19B,H19C), C18B(H18D,H18E,H18F),
 C17B(H17D,H17E,H17F), C19B(H19D,H19E,H19F), C44A(H44D,H44E,H44F)
;
_olex2_submission_special_instructions 'No special instructions were received'

loop_
_space_group_symop_operation_xyz
'x, y, z'
'-x, y, -z+1/2'
'x+1/2, y+1/2, z'
'-x+1/2, y+1/2, -z+1/2'
'-x, -y, -z'
'x, -y, z-1/2'
'-x+1/2, -y+1/2, -z'
'x+1/2, -y+1/2, z-1/2'

loop_
_atom_site_label
_atom_site_type_symbol
_atom_site_fract_x
_atom_site_fract_y
_atom_site_fract_z
_atom_site_U_iso_or_equiv
_atom_site_adp_type
_atom_site_occupancy
_atom_site_site_symmetry_order
_atom_site_calc_flag
_atom_site_refinement_flags_posn
_atom_site_refinement_flags_adp
_atom_site_refinement_flags_occupancy
_atom_site_disorder_assembly
_atom_site_disorder_group
Dy1 Dy 0.57665(2) 0.74171(2) 0.73381(2) 0.02161(6) Uani 1 1 d . . . . .
K1 K 0.500000 0.58747(5) 0.750000 0.0349(3) Uani 1 2 d S T P . .
P1 P 0.47809(4) 0.71329(5) 0.67186(7) 0.0284(2) Uani 1 1 d . U . . .
P2 P 0.500000 0.79113(7) 0.750000 0.0465(4) Uani 1 2 d S TU P . .
O1 O 0.64630(9) 0.74945(10) 0.70616(17) 0.0223(5) Uani 1 1 d . . . . .
O2 O 0.63271(12) 0.78941(13) 0.8714(2) 0.0394(7) Uani 1 1 d . . . . .
N1 N 0.61951(11) 0.65751(12) 0.7592(2) 0.0220(6) Uani 1 1 d . . . . .
N2 N 0.56284(12) 0.80162(13) 0.6135(2) 0.0243(6) Uani 1 1 d . . . . .
C1 C 0.67667(13) 0.70280(16) 0.7234(2) 0.0230(7) Uani 1 1 d . . . . .
C2 C 0.66132(13) 0.65482(15) 0.7501(2) 0.0216(7) Uani 1 1 d . . . . .
C13 C 0.64255(14) 0.78543(15) 0.6348(3) 0.0239(7) Uani 1 1 d . . . . .
C8 C 0.68054(14) 0.79120(15) 0.6159(3) 0.0243(8) Uani 1 1 d . . . . .
C37 C 0.52075(18) 0.89038(17) 0.6010(3) 0.0372(10) Uani 1 1 d . . . . .
C26 C 0.56571(15) 0.51420(16) 0.7068(3) 0.0285(8) Uani 1 1 d . . . . .
H26 H 0.548663 0.490045 0.654277 0.034 Uiso 1 1 calc R . . . .
C5 C 0.74314(13) 0.65637(17) 0.7238(3) 0.0270(8) Uani 1 1 d . . . . .
H5 H 0.771019 0.656889 0.715306 0.032 Uiso 1 1 calc R . . . .
C24 C 0.60416(13) 0.60362(15) 0.7719(3) 0.0222(7) Uani 1 1 d . . . . .
C6 C 0.71634(13) 0.70516(16) 0.7090(2) 0.0231(7) Uani 1 1 d . . . . .
C25 C 0.57825(13) 0.56825(15) 0.6933(3) 0.0236(7) Uani 1 1 d . . . . .
C12 C 0.59765(15) 0.81207(16) 0.5860(3) 0.0269(8) Uani 1 1 d . . . . .
C28 C 0.60220(14) 0.53014(17) 0.8715(3) 0.0292(8) Uani 1 1 d . . . . .
H28 H 0.610039 0.516863 0.932184 0.035 Uiso 1 1 calc R . . . .
C29 C 0.61591(14) 0.58453(16) 0.8621(3) 0.0243(7) Uani 1 1 d . . . . .
C36 C 0.52035(15) 0.83614(16) 0.5663(3) 0.0290(8) Uani 1 1 d . . . . .
C3 C 0.68968(13) 0.60658(16) 0.7633(3) 0.0248(7) Uani 1 1 d . . . . .
H3 H 0.680699 0.572632 0.781641 0.030 Uiso 1 1 calc R . . . .
C4 C 0.73023(14) 0.60651(17) 0.7508(3) 0.0266(8) Uani 1 1 d . . . . .
C27 C 0.57771(15) 0.49527(17) 0.7955(3) 0.0324(9) Uani 1 1 d . . . . .
H27 H 0.569067 0.458284 0.803894 0.039 Uiso 1 1 calc R . . . .
C30 C 0.56461(15) 0.58746(17) 0.5943(3) 0.0279(8) Uani 1 1 d . . . . .
H30 H 0.579214 0.625550 0.599523 0.033 Uiso 1 1 calc R . . . .
C7 C 0.72840(14) 0.76063(17) 0.6785(3) 0.0259(7) Uani 1 1 d . . . . .
C11 C 0.59177(16) 0.84712(16) 0.5124(3) 0.0303(8) Uani 1 1 d . . . . .
H11 H 0.561970 0.867103 0.477801 0.036 Uiso 1 1 calc R . . . .
C9 C 0.67219(15) 0.82593(17) 0.5406(3) 0.0293(8) Uani 1 1 d . . . . .
H9 H 0.697379 0.830718 0.524831 0.035 Uiso 1 1 calc R . . . .
C41 C 0.47854(17) 0.81647(18) 0.4856(3) 0.0349(9) Uani 1 1 d . . . . .
C14 C 0.75820(15) 0.75196(17) 0.6281(3) 0.0314(9) Uani 1 1 d . . . . .
H14A H 0.765167 0.788508 0.609544 0.047 Uiso 1 1 calc GR . . . .
H14B H 0.739514 0.728747 0.572051 0.047 Uiso 1 1 calc GR . . . .
H14C H 0.788999 0.733051 0.670522 0.047 Uiso 1 1 calc GR . . . .
C10 C 0.62841(16) 0.85347(17) 0.4886(3) 0.0314(9) Uani 1 1 d . . . . .
C35 C 0.62997(17) 0.6144(2) 1.0227(3) 0.0386(10) Uani 1 1 d . . . . .
H35A H 0.594636 0.620219 0.994517 0.058 Uiso 1 1 calc GR . . . .
H35B H 0.647231 0.642161 1.072594 0.058 Uiso 1 1 calc GR . . . .
H35C H 0.638286 0.576454 1.049392 0.058 Uiso 1 1 calc GR . . . .
C33 C 0.64499(16) 0.62106(18) 0.9483(3) 0.0336(9) Uani 1 1 d . . . . .
H33 H 0.639307 0.661164 0.927220 0.040 Uiso 1 1 calc R . . . .
C38 C 0.4783(2) 0.9230(2) 0.5551(4) 0.0479(13) Uani 1 1 d . . . . .
H38 H 0.477791 0.959416 0.578542 0.057 Uiso 1 1 calc R . . . .
C15 C 0.75861(17) 0.7981(2) 0.7657(3) 0.0383(10) Uani 1 1 d . . . . .
H15A H 0.789814 0.779723 0.807203 0.057 Uiso 1 1 calc GR . . . .
H15B H 0.740355 0.803829 0.799510 0.057 Uiso 1 1 calc GR . . . .
H15C H 0.764774 0.834578 0.745414 0.057 Uiso 1 1 calc GR . . . .
C42 C 0.5664(2) 0.9138(2) 0.6832(4) 0.0515(13) Uani 1 1 d D U . . .
H42 H 0.589039 0.880938 0.708639 0.062 Uiso 0.5 1 calc R . . A 1
H42A H 0.593631 0.885854 0.705526 0.062 Uiso 0.5 1 calc R . . B 2
C31 C 0.50953(16) 0.5931(2) 0.5333(3) 0.0381(10) Uani 1 1 d . . . . .
H31A H 0.501844 0.606873 0.470872 0.057 Uiso 1 1 calc GR . . . .
H31B H 0.497122 0.619788 0.562403 0.057 Uiso 1 1 calc GR . . . .
H31C H 0.494124 0.556386 0.527156 0.057 Uiso 1 1 calc GR . . . .
C46 C 0.4316(2) 0.7269(2) 0.4141(3) 0.0495(12) Uani 1 1 d . . . . .
H46A H 0.426648 0.722336 0.468578 0.074 Uiso 1 1 calc GR . . . .
H46B H 0.434423 0.689827 0.390979 0.074 Uiso 1 1 calc GR . . . .
H46C H 0.403657 0.747024 0.364227 0.074 Uiso 1 1 calc GR . . . .
C20 C 0.62064(17) 0.8904(2) 0.4048(3) 0.0381(10) Uani 1 1 d . . . . .
C45 C 0.47848(18) 0.7606(2) 0.4429(3) 0.0420(10) Uani 1 1 d . . . . .
H45 H 0.506462 0.738162 0.491279 0.050 Uiso 1 1 calc R . . . .
C32 C 0.58535(18) 0.54874(19) 0.5483(3) 0.0390(10) Uani 1 1 d . . . . .
H32A H 0.571242 0.511121 0.541299 0.059 Uiso 1 1 calc GR . . . .
H32B H 0.620946 0.546581 0.587773 0.059 Uiso 1 1 calc GR . . . .
H32C H 0.577254 0.563571 0.486338 0.059 Uiso 1 1 calc GR . . . .
C39 C 0.4376(2) 0.9036(2) 0.4770(4) 0.0499(13) Uani 1 1 d . . . . .
H39 H 0.409243 0.926448 0.446861 0.060 Uiso 1 1 calc R . . . .
C22 C 0.6520(2) 0.94201(19) 0.4403(4) 0.0465(12) Uani 1 1 d . . . . .
H22A H 0.686141 0.930886 0.480832 0.070 Uiso 1 1 calc GR . . . .
H22B H 0.641096 0.965105 0.476236 0.070 Uiso 1 1 calc GR . . . .
H22C H 0.649344 0.963727 0.386871 0.070 Uiso 1 1 calc GR . . . .
C40 C 0.4378(2) 0.8516(2) 0.4425(3) 0.0493(12) Uani 1 1 d . . . . .
H40 H 0.409526 0.838899 0.387746 0.059 Uiso 1 1 calc R . . . .
C16 C 0.75885(15) 0.5520(2) 0.7644(3) 0.0372(10) Uani 1 1 d . . . . .
C21 C 0.6352(2) 0.8567(2) 0.3425(3) 0.0448(11) Uani 1 1 d . . . . .
H21A H 0.628243 0.878814 0.286647 0.067 Uiso 1 1 calc GR . . . .
H21B H 0.616512 0.821591 0.323310 0.067 Uiso 1 1 calc GR . . . .
H21C H 0.670210 0.848120 0.377760 0.067 Uiso 1 1 calc GR . . . .
C47 C 0.4858(2) 0.7664(3) 0.3576(4) 0.0536(13) Uani 1 1 d . . . . .
H47A H 0.458775 0.788175 0.308875 0.080 Uiso 1 1 calc GR . . . .
H47B H 0.486491 0.728945 0.333186 0.080 Uiso 1 1 calc GR . . . .
H47C H 0.516740 0.785680 0.375972 0.080 Uiso 1 1 calc GR . . . .
C43 C 0.5591(2) 0.9331(2) 0.7645(4) 0.0602(15) Uani 1 1 d D . . . .
H43A H 0.535338 0.963897 0.743474 0.090 Uiso 1 1 calc GR . . . .
H43B H 0.590348 0.946181 0.816268 0.090 Uiso 1 1 calc GR . . . .
H43C H 0.546972 0.901639 0.786065 0.090 Uiso 1 1 calc GR . . . .
C51A C 0.6838(2) 0.7822(3) 0.9131(4) 0.0355(14) Uani 0.7 1 d . . . C 1
H51A H 0.698045 0.810648 0.889195 0.043 Uiso 0.7 1 calc R . . C 1
H51B H 0.691642 0.744289 0.898998 0.043 Uiso 0.7 1 calc R . . C 1
C34 C 0.69903(18) 0.6094(3) 0.9901(4) 0.0576(15) Uani 1 1 d . . . . .
H34A H 0.705645 0.570064 1.010523 0.086 Uiso 1 1 calc GR . . . .
H34B H 0.717448 0.634106 1.044232 0.086 Uiso 1 1 calc GR . . . .
H34C H 0.709027 0.616354 0.942727 0.086 Uiso 1 1 calc GR . . . .
C23 C 0.56727(19) 0.9075(2) 0.3427(4) 0.0548(15) Uani 1 1 d . . . . .
H23A H 0.556964 0.931533 0.378658 0.082 Uiso 1 1 calc GR . . . .
H23B H 0.546732 0.873806 0.321659 0.082 Uiso 1 1 calc GR . . . .
H23C H 0.563895 0.928249 0.287864 0.082 Uiso 1 1 calc GR . . . .
C52 C 0.63091(19) 0.6547(2) 0.4142(3) 0.0448(11) Uani 1 1 d . . . . .
C53 C 0.6695(2) 0.6215(2) 0.4737(4) 0.0554(14) Uani 1 1 d . . . . .
H53 H 0.677661 0.618755 0.537828 0.066 Uiso 1 1 calc R . . . .
C56 C 0.6472(2) 0.6279(2) 0.2921(4) 0.0573(14) Uani 1 1 d . . . . .
H56 H 0.639073 0.630080 0.227952 0.069 Uiso 1 1 calc R . . . .
C50A C 0.7035(2) 0.7892(3) 1.0169(4) 0.0409(15) Uani 0.7 1 d . . . C 1
H50A H 0.724595 0.822972 1.040316 0.049 Uiso 0.7 1 calc R . . C 1
H50B H 0.722865 0.755888 1.051600 0.049 Uiso 0.7 1 calc R . . C 1
C48A C 0.6201(3) 0.8198(3) 0.9368(5) 0.0369(15) Uani 0.7 1 d . . . C 1
H48A H 0.586418 0.811334 0.923338 0.044 Uiso 0.7 1 calc R . . C 1
H48B H 0.623998 0.861009 0.934266 0.044 Uiso 0.7 1 calc R . . C 1
C57 C 0.6203(2) 0.6569(2) 0.3218(3) 0.0480(12) Uani 1 1 d . . . . .
H57 H 0.593605 0.679105 0.278280 0.058 Uiso 1 1 calc R . . . .
C58 C 0.6017(3) 0.6867(3) 0.4469(4) 0.0668(17) Uani 1 1 d . . . . .
H58A H 0.613261 0.678250 0.513346 0.100 Uiso 1 1 calc GR . . . .
H58B H 0.567195 0.675943 0.409653 0.100 Uiso 1 1 calc GR . . . .
H58C H 0.605107 0.727015 0.439479 0.100 Uiso 1 1 calc GR . . . .
C49A C 0.6574(3) 0.7958(4) 1.0291(5) 0.0460(17) Uani 0.7 1 d . . . C 1
H49A H 0.646604 0.759028 1.040908 0.055 Uiso 0.7 1 calc R . . C 1
H49B H 0.663823 0.821676 1.081511 0.055 Uiso 0.7 1 calc R . . C 1
C55 C 0.6855(2) 0.5956(3) 0.3520(5) 0.0663(17) Uani 1 1 d . . . . .
H55 H 0.704374 0.575618 0.330409 0.080 Uiso 1 1 calc R . . . .
C54 C 0.6965(2) 0.5924(3) 0.4433(5) 0.0685(18) Uani 1 1 d . . . . .
H54 H 0.723073 0.569795 0.486106 0.082 Uiso 1 1 calc R . . . .
C44B C 0.5774(5) 0.9648(8) 0.6381(14) 0.064(5) Uani 0.5 1 d D . . D 2
H44A H 0.581538 0.952102 0.585282 0.097 Uiso 0.5 1 calc GR . . D 2
H44B H 0.607455 0.983203 0.685023 0.097 Uiso 0.5 1 calc GR . . D 2
H44C H 0.550173 0.991495 0.615435 0.097 Uiso 0.5 1 calc GR . . D 2
C17A C 0.7230(3) 0.5063(3) 0.6961(6) 0.0363(17) Uani 0.6 1 d . . . E 1
H17A H 0.740200 0.470222 0.708017 0.054 Uiso 0.6 1 calc GR . . E 1
H17B H 0.711544 0.517728 0.630907 0.054 Uiso 0.6 1 calc GR . . E 1
H17C H 0.695044 0.502293 0.706796 0.054 Uiso 0.6 1 calc GR . . E 1
C18A C 0.7782(3) 0.5299(4) 0.8628(6) 0.051(2) Uani 0.6 1 d . . . E 1
H18A H 0.800666 0.557513 0.907905 0.077 Uiso 0.6 1 calc GR . . E 1
H18B H 0.795717 0.494557 0.869668 0.077 Uiso 0.6 1 calc GR . . E 1
H18C H 0.750983 0.523287 0.874926 0.077 Uiso 0.6 1 calc GR . . E 1
C19A C 0.7998(3) 0.5577(4) 0.7422(8) 0.055(3) Uani 0.6 1 d . . . E 1
H19A H 0.786707 0.570667 0.677216 0.083 Uiso 0.6 1 calc GR . . E 1
H19B H 0.815758 0.521198 0.749781 0.083 Uiso 0.6 1 calc GR . . E 1
H19C H 0.823694 0.585065 0.785056 0.083 Uiso 0.6 1 calc GR . . E 1
C18B C 0.8147(5) 0.5639(6) 0.8420(11) 0.056(3) Uani 0.4 1 d . . . E 2
H18D H 0.826606 0.597033 0.823634 0.084 Uiso 0.4 1 calc GR . . E 2
H18E H 0.834750 0.531241 0.846571 0.084 Uiso 0.4 1 calc GR . . E 2
H18F H 0.816681 0.570698 0.903044 0.084 Uiso 0.4 1 calc GR . . E 2
C17B C 0.7436(5) 0.5044(6) 0.8014(13) 0.061(4) Uani 0.4 1 d . . . E 2
H17D H 0.746775 0.514531 0.862302 0.091 Uiso 0.4 1 calc GR . . E 2
H17E H 0.764440 0.471814 0.809143 0.091 Uiso 0.4 1 calc GR . . E 2
H17F H 0.709506 0.494909 0.757252 0.091 Uiso 0.4 1 calc GR . . E 2
C19B C 0.7613(6) 0.5377(5) 0.6778(11) 0.057(4) Uani 0.4 1 d . . . E 2
H19D H 0.782296 0.504736 0.689907 0.085 Uiso 0.4 1 calc GR . . E 2
H19E H 0.774823 0.569597 0.660044 0.085 Uiso 0.4 1 calc GR . . E 2
H19F H 0.728374 0.529320 0.626585 0.085 Uiso 0.4 1 calc GR . . E 2
C49B C 0.6805(7) 0.8287(9) 1.0218(11) 0.055(4) Uani 0.3 1 d . U . C 2
H49C H 0.711248 0.806991 1.046731 0.066 Uiso 0.3 1 calc R . . C 2
H49D H 0.678241 0.846784 1.074274 0.066 Uiso 0.3 1 calc R . . C 2
C48B C 0.6379(9) 0.7945(12) 0.9636(15) 0.063(5) Uani 0.3 1 d . U . C 2
H48C H 0.641709 0.756803 0.992073 0.075 Uiso 0.3 1 calc R . . C 2
H48D H 0.608299 0.812233 0.959324 0.075 Uiso 0.3 1 calc R . . C 2
C51B C 0.6725(9) 0.8243(13) 0.8799(17) 0.084(5) Uani 0.3 1 d . U . C 2
H51C H 0.665088 0.840937 0.818658 0.101 Uiso 0.3 1 calc R . . C 2
H51D H 0.703454 0.802847 0.905457 0.101 Uiso 0.3 1 calc R . . C 2
C50B C 0.6751(9) 0.8695(12) 0.9491(16) 0.084(5) Uani 0.3 1 d . U . C 2
H50C H 0.703747 0.894581 0.970248 0.100 Uiso 0.3 1 calc R . . C 2
H50D H 0.644697 0.892007 0.924672 0.100 Uiso 0.3 1 calc R . . C 2
C44A C 0.5965(6) 0.9593(7) 0.6678(15) 0.067(5) Uani 0.5 1 d D U . D 1
H44D H 0.603467 0.947324 0.618131 0.101 Uiso 0.5 1 calc GR . . D 1
H44E H 0.627278 0.965146 0.726297 0.101 Uiso 0.5 1 calc GR . . D 1
H44F H 0.577921 0.994541 0.649322 0.101 Uiso 0.5 1 calc GR . . D 1

loop_
_atom_site_aniso_label
_atom_site_aniso_U_11
_atom_site_aniso_U_22
_atom_site_aniso_U_33
_atom_site_aniso_U_23
_atom_site_aniso_U_13
_atom_site_aniso_U_12
Dy1 0.03225(9) 0.01718(8) 0.01984(8) -0.00146(7) 0.01620(7) -0.00510(7)
K1 0.0360(7) 0.0241(6) 0.0555(8) 0.000 0.0308(7) 0.000
P1 0.0341(5) 0.0308(5) 0.0272(5) -0.0002(4) 0.0203(5) 0.0005(4)
P2 0.0725(13) 0.0281(8) 0.0522(11) 0.000 0.0407(11) 0.000
O1 0.0289(12) 0.0218(14) 0.0197(12) -0.0003(9) 0.0146(11) -0.0077(10)
O2 0.0525(19) 0.0429(19) 0.0265(15) -0.0114(13) 0.0223(15) -0.0187(15)
N1 0.0283(16) 0.0185(15) 0.0217(15) 0.0020(11) 0.0143(13) -0.0050(12)
N2 0.0347(17) 0.0178(15) 0.0272(16) 0.0030(12) 0.0204(15) -0.0019(12)
C1 0.0273(18) 0.0261(19) 0.0138(16) -0.0019(13) 0.0086(15) -0.0056(14)
C2 0.0252(17) 0.0227(18) 0.0158(16) -0.0011(13) 0.0091(15) -0.0051(14)
C13 0.034(2) 0.0189(18) 0.0218(18) -0.0016(13) 0.0161(16) -0.0088(15)
C8 0.0319(19) 0.0221(18) 0.0217(18) -0.0050(14) 0.0153(16) -0.0112(15)
C37 0.054(3) 0.021(2) 0.053(3) 0.0055(18) 0.039(2) 0.0003(18)
C26 0.035(2) 0.0193(18) 0.039(2) -0.0044(15) 0.0231(19) -0.0035(15)
C5 0.0201(17) 0.035(2) 0.0256(19) 0.0052(15) 0.0106(16) -0.0023(15)
C24 0.0250(18) 0.0194(18) 0.0266(19) 0.0016(14) 0.0160(16) -0.0014(14)
C6 0.0258(18) 0.0290(19) 0.0126(16) 0.0033(13) 0.0079(15) -0.0078(15)
C25 0.0255(18) 0.0210(18) 0.030(2) -0.0008(14) 0.0176(17) 0.0000(14)
C12 0.037(2) 0.0196(18) 0.030(2) -0.0007(15) 0.0212(18) -0.0033(15)
C28 0.033(2) 0.027(2) 0.032(2) 0.0103(16) 0.0198(18) 0.0012(16)
C29 0.0271(18) 0.0233(18) 0.0256(19) 0.0056(14) 0.0154(16) 0.0001(14)
C36 0.041(2) 0.025(2) 0.031(2) 0.0087(15) 0.0258(19) 0.0016(16)
C3 0.0253(18) 0.0266(19) 0.0236(18) 0.0056(14) 0.0128(16) -0.0015(15)
C4 0.0237(18) 0.031(2) 0.0240(19) 0.0075(15) 0.0108(16) 0.0006(15)
C27 0.037(2) 0.0214(19) 0.047(3) 0.0034(17) 0.028(2) -0.0014(16)
C30 0.035(2) 0.025(2) 0.0264(19) -0.0050(15) 0.0173(18) -0.0057(16)
C7 0.0282(18) 0.0311(19) 0.0194(16) -0.0020(15) 0.0124(15) -0.0109(16)
C11 0.041(2) 0.0228(19) 0.034(2) 0.0035(16) 0.0234(19) 0.0003(16)
C9 0.039(2) 0.030(2) 0.0260(19) 0.0023(15) 0.0216(18) -0.0064(17)
C41 0.047(3) 0.033(2) 0.029(2) 0.0119(17) 0.022(2) 0.0069(19)
C14 0.032(2) 0.037(2) 0.031(2) 0.0076(16) 0.0199(18) -0.0027(16)
C10 0.043(2) 0.025(2) 0.033(2) 0.0054(16) 0.025(2) -0.0047(17)
C35 0.044(3) 0.042(3) 0.032(2) -0.0017(19) 0.020(2) -0.005(2)
C33 0.042(2) 0.031(2) 0.025(2) 0.0061(16) 0.0139(19) -0.0099(18)
C38 0.074(4) 0.027(2) 0.065(3) 0.017(2) 0.052(3) 0.017(2)
C15 0.044(3) 0.042(3) 0.029(2) -0.0057(18) 0.018(2) -0.024(2)
C42 0.062(3) 0.027(2) 0.080(4) -0.011(2) 0.046(3) -0.008(2)
C31 0.041(2) 0.042(3) 0.031(2) -0.0067(19) 0.017(2) 0.000(2)
C46 0.068(3) 0.047(3) 0.036(3) 0.002(2) 0.028(3) -0.005(3)
C20 0.048(3) 0.038(2) 0.038(2) 0.0134(19) 0.029(2) 0.001(2)
C45 0.048(3) 0.045(3) 0.025(2) 0.0036(19) 0.012(2) 0.008(2)
C32 0.051(3) 0.036(2) 0.041(3) -0.0042(19) 0.031(2) 0.001(2)
C39 0.061(3) 0.047(3) 0.046(3) 0.028(2) 0.029(3) 0.025(2)
C22 0.071(3) 0.029(2) 0.054(3) 0.011(2) 0.041(3) 0.000(2)
C40 0.055(3) 0.050(3) 0.036(3) 0.022(2) 0.017(2) 0.015(2)
C16 0.030(2) 0.042(3) 0.045(3) 0.019(2) 0.022(2) 0.0093(18)
C21 0.063(3) 0.040(3) 0.033(2) 0.0113(19) 0.025(2) 0.001(2)
C47 0.049(3) 0.072(4) 0.042(3) -0.009(3) 0.023(2) -0.004(3)
C43 0.070(4) 0.044(3) 0.074(4) -0.013(3) 0.041(3) -0.017(3)
C51A 0.037(3) 0.045(4) 0.020(3) -0.006(3) 0.011(3) -0.014(3)
C34 0.040(3) 0.099(5) 0.034(3) -0.016(3) 0.019(2) -0.027(3)
C23 0.055(3) 0.062(3) 0.056(3) 0.038(3) 0.033(3) 0.014(3)
C52 0.057(3) 0.035(3) 0.042(3) -0.002(2) 0.024(2) -0.016(2)
C53 0.060(3) 0.051(3) 0.039(3) 0.004(2) 0.012(3) -0.016(3)
C56 0.067(4) 0.057(4) 0.053(3) 0.000(3) 0.033(3) -0.014(3)
C50A 0.040(4) 0.058(4) 0.018(3) -0.001(3) 0.009(3) -0.002(3)
C48A 0.048(4) 0.035(4) 0.024(3) -0.008(3) 0.015(3) 0.001(3)
C57 0.057(3) 0.043(3) 0.038(3) 0.011(2) 0.019(2) -0.006(2)
C58 0.095(5) 0.047(3) 0.064(4) -0.014(3) 0.043(4) -0.014(3)
C49A 0.047(4) 0.060(5) 0.030(4) -0.005(3) 0.018(3) 0.003(4)
C55 0.069(4) 0.048(3) 0.098(5) 0.002(3) 0.054(4) -0.010(3)
C54 0.051(3) 0.057(4) 0.089(5) 0.022(3) 0.028(4) -0.004(3)
C44B 0.043(8) 0.058(9) 0.085(12) -0.022(8) 0.026(8) -0.029(7)
C17A 0.037(4) 0.029(4) 0.053(5) 0.017(3) 0.030(4) 0.017(3)
C18A 0.029(4) 0.060(6) 0.048(5) 0.033(4) 0.006(4) 0.005(4)
C19A 0.024(4) 0.059(6) 0.091(7) 0.042(5) 0.034(5) 0.018(4)
C18B 0.045(7) 0.052(8) 0.065(9) 0.006(7) 0.022(7) 0.004(6)
C17B 0.049(8) 0.040(7) 0.111(13) 0.021(8) 0.053(9) 0.022(6)
C19B 0.071(10) 0.030(7) 0.083(11) 0.001(6) 0.047(9) 0.014(6)
C49B 0.061(8) 0.077(10) 0.028(7) -0.018(6) 0.022(6) -0.022(8)
C48B 0.065(10) 0.084(12) 0.028(8) -0.015(8) 0.015(8) -0.021(9)
C51B 0.076(10) 0.117(13) 0.064(10) -0.031(9) 0.037(9) -0.030(10)
C50B 0.074(9) 0.103(11) 0.063(8) -0.025(8) 0.025(8) -0.026(8)
C44A 0.071(10) 0.056(8) 0.104(12) -0.032(7) 0.066(9) -0.047(8)

loop_
_atom_type_symbol
_atom_type_description
_atom_type_scat_dispersion_real
_atom_type_scat_dispersion_imag
_atom_type_scat_source
C C 0.0033 0.0016 'International Tables Vol C Tables 4.2.6.8 and 6.1.1.4'
H H 0.0000 0.0000 'International Tables Vol C Tables 4.2.6.8 and 6.1.1.4'
Dy Dy -0.1892 4.4098 'International Tables Vol C Tables 4.2.6.8 and 6.1.1.4'
K K 0.2009 0.2494 'International Tables Vol C Tables 4.2.6.8 and 6.1.1.4'
N N 0.0061 0.0033 'International Tables Vol C Tables 4.2.6.8 and 6.1.1.4'
O O 0.0106 0.0060 'International Tables Vol C Tables 4.2.6.8 and 6.1.1.4'
P P 0.1023 0.0942 'International Tables Vol C Tables 4.2.6.8 and 6.1.1.4'

loop_
_exptl_crystal_face_index_h
_exptl_crystal_face_index_k
_exptl_crystal_face_index_l
_exptl_crystal_face_perp_dist
-1 0 0 0.0690
1 0 0 0.0450
6 1 -5 0.0580
-5 -1 5 0.0840
0 -1 0 0.0410
1 7 0 0.0160

loop_
_geom_angle_atom_site_label_1
_geom_angle_atom_site_label_2
_geom_angle_atom_site_label_3
_geom_angle
_geom_angle_site_symmetry_1
_geom_angle_site_symmetry_3
_geom_angle_publ_flag
P1 Dy1 P1 45.84(4) . 2_656 ?
P2 Dy1 P1 44.58(3) . 2_656 ?
P2 Dy1 P1 45.16(3) . . ?
O1 Dy1 P1 158.90(6) . 2_656 ?
O1 Dy1 P1 150.77(6) . . ?
O1 Dy1 P2 150.61(7) . . ?
O2 Dy1 P1 88.08(7) . 2_656 ?
O2 Dy1 P1 129.20(8) . . ?
O2 Dy1 P2 89.04(8) . . ?
O2 Dy1 O1 79.72(9) . . ?
N1 Dy1 P1 107.02(7) . . ?
N1 Dy1 P1 98.36(7) . 2_656 ?
N1 Dy1 P2 142.15(7) . . ?
N1 Dy1 O1 66.92(9) . . ?
N1 Dy1 O2 98.48(11) . . ?
N2 Dy1 P1 133.58(8) . 2_656 ?
N2 Dy1 P1 97.31(8) . . ?
N2 Dy1 P2 90.48(8) . . ?
N2 Dy1 O1 66.82(10) . . ?
N2 Dy1 O2 104.90(11) . . ?
N2 Dy1 N1 122.52(10) . . ?
K1 K1 Dy1 0(4) 2_656 2_656 ?
K1 K1 P1 0(10) 2_656 . ?
K1 K1 C26 0(10) 2_656 2_656 ?
K1 K1 C26 0(10) 2_656 . ?
K1 K1 C24 0(10) 2_656 . ?
K1 K1 C24 0(10) 2_656 2_656 ?
K1 K1 C25 0(10) 2_656 . ?
K1 K1 C25 0(10) 2_656 2_656 ?
K1 K1 C28 0(10) 2_656 . ?
K1 K1 C29 0(10) 2_656 2_656 ?
K1 K1 C29 0(10) 2_656 . ?
K1 K1 C27 0(10) 2_656 2_656 ?
K1 K1 C27 0(10) 2_656 . ?
P1 K1 Dy1 40.21(2) . 2_656 ?
C26 K1 Dy1 158.85(8) . 2_656 ?
C26 K1 Dy1 90.67(7) 2_656 2_656 ?
C26 K1 P1 126.38(8) 2_656 . ?
C26 K1 P1 118.94(8) . . ?
C26 K1 C26 109.86(15) . 2_656 ?
C26 K1 C24 146.45(11) . 2_656 ?
C26 K1 C24 146.45(11) 2_656 . ?
C26 K1 C24 46.18(10) 2_656 2_656 ?
C26 K1 C24 46.18(10) . . ?
C26 K1 C25 136.30(11) . 2_656 ?
C26 K1 C25 26.48(10) 2_656 2_656 ?
C26 K1 C25 26.48(10) . . ?
C26 K1 C25 136.30(11) 2_656 . ?
C26 K1 C28 101.78(11) 2_656 . ?
C26 K1 C28 45.30(11) . . ?
C26 K1 C29 53.41(11) . . ?
C26 K1 C29 53.41(11) 2_656 2_656 ?
C26 K1 C29 124.81(11) . 2_656 ?
C26 K1 C29 124.81(10) 2_656 . ?
C26 K1 C27 94.72(11) 2_656 . ?
C26 K1 C27 94.72(11) . 2_656 ?
C26 K1 C27 26.03(11) . . ?
C26 K1 C27 26.03(11) 2_656 2_656 ?
C24 K1 Dy1 49.00(7) 2_656 2_656 ?
C24 K1 Dy1 117.02(7) . 2_656 ?
C24 K1 P1 86.53(7) . . ?
C24 K1 P1 80.24(7) 2_656 . ?
C24 K1 C24 165.90(14) 2_656 . ?
C24 K1 C28 144.29(10) 2_656 . ?
C24 K1 C28 45.14(9) . . ?
C24 K1 C29 154.97(9) . 2_656 ?
C24 K1 C29 154.96(9) 2_656 . ?
C24 K1 C29 25.76(9) . . ?
C24 K1 C29 25.75(9) 2_656 2_656 ?
C25 K1 Dy1 64.46(7) 2_656 2_656 ?
C25 K1 Dy1 132.64(8) . 2_656 ?
C25 K1 P1 102.32(7) 2_656 . ?
C25 K1 P1 93.87(7) . . ?
C25 K1 C24 158.87(10) . 2_656 ?
C25 K1 C24 158.87(10) 2_656 . ?
C25 K1 C24 26.37(10) 2_656 2_656 ?
C25 K1 C24 26.37(10) . . ?
C25 K1 C25 162.77(14) 2_656 . ?
C25 K1 C28 53.24(10) . . ?
C25 K1 C28 117.92(10) 2_656 . ?
C25 K1 C29 46.09(10) 2_656 2_656 ?
C25 K1 C29 46.09(10) . . ?
C25 K1 C29 133.39(10) . 2_656 ?
C25 K1 C29 133.39(10) 2_656 . ?
C25 K1 C27 118.58(10) . 2_656 ?
C25 K1 C27 118.58(10) 2_656 . ?
C25 K1 C27 46.28(10) 2_656 2_656 ?
C25 K1 C27 46.28(10) . . ?
C28 K1 Dy1 137.15(8) . 2_656 ?
C28 K1 P1 127.82(8) . . ?
C28 K1 C29 25.53(9) . . ?
C28 K1 C29 152.03(11) . 2_656 ?
C29 K1 Dy1 63.49(7) 2_656 2_656 ?
C29 K1 Dy1 118.85(7) . 2_656 ?
C29 K1 P1 80.11(7) 2_656 . ?
C29 K1 P1 102.30(7) . . ?
C29 K1 C29 177.48(14) . 2_656 ?
C27 K1 Dy1 162.60(9) . 2_656 ?
C27 K1 Dy1 102.31(7) 2_656 2_656 ?
C27 K1 P1 125.40(8) 2_656 . ?
C27 K1 P1 138.78(7) . . ?
C27 K1 C24 140.49(10) . 2_656 ?
C27 K1 C24 53.33(10) 2_656 2_656 ?
C27 K1 C24 140.49(10) 2_656 . ?
C27 K1 C24 53.33(10) . . ?
C27 K1 C28 25.45(11) . . ?
C27 K1 C28 106.60(11) 2_656 . ?
C27 K1 C29 45.44(10) . . ?
C27 K1 C29 45.44(10) 2_656 2_656 ?
C27 K1 C29 132.10(11) . 2_656 ?
C27 K1 C29 132.10(11) 2_656 . ?
C27 K1 C27 89.48(15) . 2_656 ?
Dy1 P1 Dy1 125.78(4) . 2_656 ?
Dy1 P1 K1 95.58(3) . . ?
Dy1 P1 K1 94.29(3) 2_656 2_656 ?
Dy1 P1 K1 95.58(3) . 2_656 ?
Dy1 P1 K1 94.29(3) 2_656 . ?
K1 P1 K1 0.000(16) 2_656 . ?
P1 P1 Dy1 68.63(5) 2_656 . ?
P1 P1 Dy1 65.52(4) 2_656 2_656 ?
P1 P1 K1 69.59(2) 2_656 . ?
P1 P1 K1 69.59(2) 2_656 2_656 ?
P2 P1 Dy1 65.55(3) . 2_656 ?
P2 P1 Dy1 66.87(3) . . ?
P2 P1 K1 128.57(5) . . ?
P2 P1 K1 128.57(5) . 2_656 ?
P2 P1 P1 58.98(4) . 2_656 ?
Dy1 P2 Dy1 130.40(7) . 2_656 ?
P1 P2 Dy1 67.98(4) 2_656 2_656 ?
P1 P2 Dy1 69.88(4) 2_656 . ?
P1 P2 Dy1 69.88(4) . 2_656 ?
P1 P2 Dy1 67.98(4) . . ?
P1 P2 P1 62.04(7) . 2_656 ?
C1 O1 Dy1 119.08(19) . . ?
C1 O1 C13 115.0(3) . . ?
C13 O1 Dy1 118.6(2) . . ?
C51A O2 Dy1 122.8(3) . . ?
C51A O2 C48A 110.5(4) . . ?
C48A O2 Dy1 125.4(3) . . ?
C48B O2 Dy1 133.4(9) . . ?
C48B O2 C51B 101.6(13) . . ?
C51B O2 Dy1 125.0(9) . . ?
C2 N1 Dy1 120.8(2) . . ?
C2 N1 C24 112.3(3) . . ?
C24 N1 Dy1 126.4(2) . . ?
C12 N2 Dy1 122.6(3) . . ?
C12 N2 C36 113.4(3) . . ?
C36 N2 Dy1 123.7(2) . . ?
C2 C1 O1 114.1(3) . . ?
C6 C1 O1 121.2(3) . . ?
C6 C1 C2 124.6(4) . . ?
N1 C2 C3 125.5(3) . . ?
C1 C2 N1 119.0(3) . . ?
C1 C2 C3 115.4(3) . . ?
C8 C13 O1 121.1(3) . . ?
C8 C13 C12 125.1(3) . . ?
C12 C13 O1 113.8(3) . . ?
C13 C8 C7 118.7(3) . . ?
C13 C8 C9 116.5(4) . . ?
C9 C8 C7 124.8(3) . . ?
C36 C37 C42 120.9(4) . . ?
C38 C37 C36 118.3(5) . . ?
C38 C37 C42 120.7(4) . . ?
K1 C26 K1 0.0 2_656 . ?
K1 C26 H26 114.2 2_656 . ?
K1 C26 H26 114.2 . . ?
C25 C26 K1 77.5(2) . 2_656 ?
C25 C26 K1 77.5(2) . . ?
C25 C26 H26 119.5 . . ?
C27 C26 K1 79.2(2) . 2_656 ?
C27 C26 K1 79.2(2) . . ?
C27 C26 H26 119.5 . . ?
C27 C26 C25 120.9(4) . . ?
C6 C5 H5 119.2 . . ?
C6 C5 C4 121.6(3) . . ?
C4 C5 H5 119.2 . . ?
K1 C24 K1 0.00(5) 2_656 . ?
N1 C24 K1 120.2(2) . . ?
N1 C24 K1 120.2(2) . 2_656 ?
C25 C24 K1 73.64(19) . . ?
C25 C24 K1 73.64(19) . 2_656 ?
C25 C24 N1 119.4(3) . . ?
C29 C24 K1 78.8(2) . 2_656 ?
C29 C24 K1 78.8(2) . . ?
C29 C24 N1 120.7(3) . . ?
C29 C24 C25 119.9(3) . . ?
C1 C6 C5 117.3(3) . . ?
C1 C6 C7 118.8(3) . . ?
C5 C6 C7 123.9(3) . . ?
K1 C25 K1 0.0 2_656 . ?
C26 C25 K1 76.0(2) . . ?
C26 C25 K1 76.0(2) . 2_656 ?
C26 C25 C24 119.2(3) . . ?
C26 C25 C30 119.3(3) . . ?
C24 C25 K1 80.0(2) . 2_656 ?
C24 C25 K1 80.0(2) . . ?
C24 C25 C30 121.5(3) . . ?
C30 C25 K1 115.2(2) . 2_656 ?
C30 C25 K1 115.2(2) . . ?
N2 C12 C11 126.1(4) . . ?
C13 C12 N2 118.1(3) . . ?
C13 C12 C11 115.8(3) . . ?
K1 C28 K1 0.0 2_656 . ?
K1 C28 H28 117.8 2_656 . ?
K1 C28 H28 117.8 . . ?
C29 C28 K1 78.6(2) . 2_656 ?
C29 C28 K1 78.6(2) . . ?
C29 C28 H28 119.0 . . ?
C27 C28 K1 75.2(2) . 2_656 ?
C27 C28 K1 75.2(2) . . ?
C27 C28 H28 119.0 . . ?
C27 C28 C29 121.9(4) . . ?
K1 C29 K1 0.00(5) 2_656 . ?
C24 C29 K1 75.5(2) . . ?
C24 C29 K1 75.5(2) . 2_656 ?
C24 C29 C33 121.0(3) . . ?
C28 C29 K1 75.9(2) . . ?
C28 C29 K1 75.9(2) . 2_656 ?
C28 C29 C24 118.5(4) . . ?
C28 C29 C33 120.5(3) . . ?
C33 C29 K1 121.4(3) . . ?
C33 C29 K1 121.4(3) . 2_656 ?
C37 C36 N2 119.2(4) . . ?
C37 C36 C41 120.1(4) . . ?
C41 C36 N2 120.6(4) . . ?
C2 C3 H3 118.7 . . ?
C4 C3 C2 122.5(3) . . ?
C4 C3 H3 118.7 . . ?
C5 C4 C16 121.8(3) . . ?
C3 C4 C5 118.5(4) . . ?
C3 C4 C16 119.7(3) . . ?
K1 C27 K1 0.0 2_656 . ?
K1 C27 H27 116.4 . . ?
K1 C27 H27 116.4 2_656 . ?
C26 C27 K1 74.8(2) . 2_656 ?
C26 C27 K1 74.8(2) . . ?
C26 C27 H27 120.2 . . ?
C28 C27 K1 79.3(2) . 2_656 ?
C28 C27 K1 79.3(2) . . ?
C28 C27 C26 119.6(4) . . ?
C28 C27 H27 120.2 . . ?
C25 C30 H30 107.6 . . ?
C31 C30 C25 111.2(3) . . ?
C31 C30 H30 107.6 . . ?
C32 C30 C25 112.0(3) . . ?
C32 C30 H30 107.6 . . ?
C32 C30 C31 110.7(3) . . ?
C8 C7 C14 111.4(3) . . ?
C8 C7 C15 107.5(3) . . ?
C6 C7 C8 108.1(3) . . ?
C6 C7 C14 111.9(3) . . ?
C6 C7 C15 109.7(3) . . ?
C14 C7 C15 108.1(3) . . ?
C12 C11 H11 119.2 . . ?
C10 C11 C12 121.7(4) . . ?
C10 C11 H11 119.2 . . ?
C8 C9 H9 119.1 . . ?
C10 C9 C8 121.7(4) . . ?
C10 C9 H9 119.1 . . ?
C36 C41 C45 121.2(4) . . ?
C40 C41 C36 118.5(4) . . ?
C40 C41 C45 120.3(5) . . ?
C7 C14 H14A 109.5 . . ?
C7 C14 H14B 109.5 . . ?
C7 C14 H14C 109.5 . . ?
H14A C14 H14B 109.5 . . ?
H14A C14 H14C 109.5 . . ?
H14B C14 H14C 109.5 . . ?
C11 C10 C20 121.1(4) . . ?
C9 C10 C11 119.2(4) . . ?
C9 C10 C20 119.7(4) . . ?
H35A C35 H35B 109.5 . . ?
H35A C35 H35C 109.5 . . ?
H35B C35 H35C 109.5 . . ?
C33 C35 H35A 109.5 . . ?
C33 C35 H35B 109.5 . . ?
C33 C35 H35C 109.5 . . ?
C29 C33 H33 107.6 . . ?
C35 C33 C29 113.6(3) . . ?
C35 C33 H33 107.6 . . ?
C35 C33 C34 109.8(4) . . ?
C34 C33 C29 110.2(4) . . ?
C34 C33 H33 107.6 . . ?
C37 C38 H38 119.3 . . ?
C39 C38 C37 121.3(5) . . ?
C39 C38 H38 119.3 . . ?
C7 C15 H15A 109.5 . . ?
C7 C15 H15B 109.5 . . ?
C7 C15 H15C 109.5 . . ?
H15A C15 H15B 109.5 . . ?
H15A C15 H15C 109.5 . . ?
H15B C15 H15C 109.5 . . ?
C37 C42 H42 104.6 . . ?
C37 C42 H42A 110.4 . . ?
C37 C42 C43 113.7(4) . . ?
C37 C42 C44B 101.7(7) . . ?
C37 C42 C44A 120.5(9) . . ?
C43 C42 H42 104.6 . . ?
C43 C42 H42A 110.4 . . ?
C43 C42 C44B 110.0(11) . . ?
C43 C42 C44A 107.2(10) . . ?
C44B C42 H42A 110.3 . . ?
C44A C42 H42 104.6 . . ?
C30 C31 H31A 109.5 . . ?
C30 C31 H31B 109.5 . . ?
C30 C31 H31C 109.5 . . ?
H31A C31 H31B 109.5 . . ?
H31A C31 H31C 109.5 . . ?
H31B C31 H31C 109.5 . . ?
H46A C46 H46B 109.5 . . ?
H46A C46 H46C 109.5 . . ?
H46B C46 H46C 109.5 . . ?
C45 C46 H46A 109.5 . . ?
C45 C46 H46B 109.5 . . ?
C45 C46 H46C 109.5 . . ?
C22 C20 C10 109.6(4) . . ?
C22 C20 C21 109.4(4) . . ?
C22 C20 C23 109.7(4) . . ?
C21 C20 C10 108.7(4) . . ?
C23 C20 C10 112.8(3) . . ?
C23 C20 C21 106.6(4) . . ?
C41 C45 C46 112.8(4) . . ?
C41 C45 H45 107.7 . . ?
C41 C45 C47 112.2(4) . . ?
C46 C45 H45 107.7 . . ?
C47 C45 C46 108.5(4) . . ?
C47 C45 H45 107.7 . . ?
C30 C32 H32A 109.5 . . ?
C30 C32 H32B 109.5 . . ?
C30 C32 H32C 109.5 . . ?
H32A C32 H32B 109.5 . . ?
H32A C32 H32C 109.5 . . ?
H32B C32 H32C 109.5 . . ?
C38 C39 H39 120.0 . . ?
C40 C39 C38 120.1(5) . . ?
C40 C39 H39 120.0 . . ?
C20 C22 H22A 109.5 . . ?
C20 C22 H22B 109.5 . . ?
C20 C22 H22C 109.5 . . ?
H22A C22 H22B 109.5 . . ?
H22A C22 H22C 109.5 . . ?
H22B C22 H22C 109.5 . . ?
C41 C40 H40 119.2 . . ?
C39 C40 C41 121.7(5) . . ?
C39 C40 H40 119.2 . . ?
C4 C16 C17A 108.6(4) . . ?
C4 C16 C18B 107.6(6) . . ?
C18A C16 C4 110.7(5) . . ?
C18A C16 C17A 106.9(5) . . ?
C19A C16 C4 113.5(4) . . ?
C19A C16 C17A 106.9(6) . . ?
C19A C16 C18A 110.0(5) . . ?
C17B C16 C4 115.4(5) . . ?
C17B C16 C18B 105.1(9) . . ?
C17B C16 C19B 112.9(9) . . ?
C19B C16 C4 110.8(6) . . ?
C19B C16 C18B 104.2(8) . . ?
C20 C21 H21A 109.5 . . ?
C20 C21 H21B 109.5 . . ?
C20 C21 H21C 109.5 . . ?
H21A C21 H21B 109.5 . . ?
H21A C21 H21C 109.5 . . ?
H21B C21 H21C 109.5 . . ?
C45 C47 H47A 109.5 . . ?
C45 C47 H47B 109.5 . . ?
C45 C47 H47C 109.5 . . ?
H47A C47 H47B 109.5 . . ?
H47A C47 H47C 109.5 . . ?
H47B C47 H47C 109.5 . . ?
C42 C43 H43A 109.5 . . ?
C42 C43 H43B 109.5 . . ?
C42 C43 H43C 109.5 . . ?
H43A C43 H43B 109.5 . . ?
H43A C43 H43C 109.5 . . ?
H43B C43 H43C 109.5 . . ?
O2 C51A H51A 110.6 . . ?
O2 C51A H51B 110.6 . . ?
O2 C51A C50A 105.9(5) . . ?
H51A C51A H51B 108.7 . . ?
C50A C51A H51A 110.6 . . ?
C50A C51A H51B 110.6 . . ?
C33 C34 H34A 109.5 . . ?
C33 C34 H34B 109.5 . . ?
C33 C34 H34C 109.5 . . ?
H34A C34 H34B 109.5 . . ?
H34A C34 H34C 109.5 . . ?
H34B C34 H34C 109.5 . . ?
C20 C23 H23A 109.5 . . ?
C20 C23 H23B 109.5 . . ?
C20 C23 H23C 109.5 . . ?
H23A C23 H23B 109.5 . . ?
H23A C23 H23C 109.5 . . ?
H23B C23 H23C 109.5 . . ?
C53 C52 C57 117.0(5) . . ?
C53 C52 C58 122.0(5) . . ?
C57 C52 C58 121.0(5) . . ?
C52 C53 H53 119.1 . . ?
C54 C53 C52 121.8(6) . . ?
C54 C53 H53 119.1 . . ?
C57 C56 H56 119.3 . . ?
C57 C56 C55 121.4(6) . . ?
C55 C56 H56 119.3 . . ?
C51A C50A H50A 110.8 . . ?
C51A C50A H50B 110.8 . . ?
C51A C50A C49A 105.0(5) . . ?
H50A C50A H50B 108.8 . . ?
C49A C50A H50A 110.8 . . ?
C49A C50A H50B 110.8 . . ?
O2 C48A H48A 111.6 . . ?
O2 C48A H48B 111.6 . . ?
O2 C48A C49A 100.6(5) . . ?
H48A C48A H48B 109.4 . . ?
C49A C48A H48A 111.6 . . ?
C49A C48A H48B 111.6 . . ?
C52 C57 H57 119.5 . . ?
C56 C57 C52 120.9(5) . . ?
C56 C57 H57 119.5 . . ?
C52 C58 H58A 109.5 . . ?
C52 C58 H58B 109.5 . . ?
C52 C58 H58C 109.5 . . ?
H58A C58 H58B 109.5 . . ?
H58A C58 H58C 109.5 . . ?
H58B C58 H58C 109.5 . . ?
C50A C49A H49A 111.1 . . ?
C50A C49A H49B 111.1 . . ?
C48A C49A C50A 103.1(6) . . ?
C48A C49A H49A 111.1 . . ?
C48A C49A H49B 111.1 . . ?
H49A C49A H49B 109.1 . . ?
C56 C55 H55 120.6 . . ?
C54 C55 C56 118.8(6) . . ?
C54 C55 H55 120.6 . . ?
C53 C54 H54 119.9 . . ?
C55 C54 C53 120.2(6) . . ?
C55 C54 H54 119.9 . . ?
C42 C44B H44A 109.5 . . ?
C42 C44B H44B 109.5 . . ?
C42 C44B H44C 109.5 . . ?
H44A C44B H44B 109.5 . . ?
H44A C44B H44C 109.5 . . ?
H44B C44B H44C 109.5 . . ?
C16 C17A H17A 109.5 . . ?
C16 C17A H17B 109.5 . . ?
C16 C17A H17C 109.5 . . ?
H17A C17A H17B 109.5 . . ?
H17A C17A H17C 109.5 . . ?
H17B C17A H17C 109.5 . . ?
C16 C18A H18A 109.5 . . ?
C16 C18A H18B 109.5 . . ?
C16 C18A H18C 109.5 . . ?
H18A C18A H18B 109.5 . . ?
H18A C18A H18C 109.5 . . ?
H18B C18A H18C 109.5 . . ?
C16 C19A H19A 109.5 . . ?
C16 C19A H19B 109.5 . . ?
C16 C19A H19C 109.5 . . ?
H19A C19A H19B 109.5 . . ?
H19A C19A H19C 109.5 . . ?
H19B C19A H19C 109.5 . . ?
C16 C18B H18D 109.5 . . ?
C16 C18B H18E 109.5 . . ?
C16 C18B H18F 109.5 . . ?
H18D C18B H18E 109.5 . . ?
H18D C18B H18F 109.5 . . ?
H18E C18B H18F 109.5 . . ?
C16 C17B H17D 109.5 . . ?
C16 C17B H17E 109.5 . . ?
C16 C17B H17F 109.5 . . ?
H17D C17B H17E 109.5 . . ?
H17D C17B H17F 109.5 . . ?
H17E C17B H17F 109.5 . . ?
C16 C19B H19D 109.5 . . ?
C16 C19B H19E 109.5 . . ?
C16 C19B H19F 109.5 . . ?
H19D C19B H19E 109.5 . . ?
H19D C19B H19F 109.5 . . ?
H19E C19B H19F 109.5 . . ?
H49C C49B H49D 109.8 . . ?
C48B C49B H49C 112.2 . . ?
C48B C49B H49D 112.2 . . ?
C48B C49B C50B 97.8(17) . . ?
C50B C49B H49C 112.2 . . ?
C50B C49B H49D 112.2 . . ?
O2 C48B C49B 109.2(16) . . ?
O2 C48B H48C 109.8 . . ?
O2 C48B H48D 109.8 . . ?
C49B C48B H48C 109.8 . . ?
C49B C48B H48D 109.8 . . ?
H48C C48B H48D 108.3 . . ?
O2 C51B H51C 111.4 . . ?
O2 C51B H51D 111.4 . . ?
O2 C51B C50B 101.8(16) . . ?
H51C C51B H51D 109.3 . . ?
C50B C51B H51C 111.4 . . ?
C50B C51B H51D 111.4 . . ?
C49B C50B C51B 94(2) . . ?
C49B C50B H50C 112.9 . . ?
C49B C50B H50D 112.9 . . ?
C51B C50B H50C 112.9 . . ?
C51B C50B H50D 112.9 . . ?
H50C C50B H50D 110.3 . . ?
C42 C44A H44D 109.5 . . ?
C42 C44A H44E 109.5 . . ?
C42 C44A H44F 109.5 . . ?
H44D C44A H44E 109.5 . . ?
H44D C44A H44F 109.5 . . ?
H44E C44A H44F 109.5 . . ?

loop_
_geom_bond_atom_site_label_1
_geom_bond_atom_site_label_2
_geom_bond_distance
_geom_bond_site_symmetry_2
_geom_bond_publ_flag
Dy1 P1 2.8251(11) . ?
Dy1 P1 2.8908(10) 2_656 ?
Dy1 P2 2.8025(8) . ?
Dy1 O1 2.444(2) . ?
Dy1 O2 2.358(3) . ?
Dy1 N1 2.334(3) . ?
Dy1 N2 2.289(3) . ?
K1 K1 0.000(3) 2_656 ?
K1 P1 3.1934(16) . ?
K1 C26 3.033(4) . ?
K1 C26 3.033(4) 2_656 ?
K1 C24 3.132(3) . ?
K1 C24 3.131(3) 2_656 ?
K1 C25 3.051(3) . ?
K1 C25 3.051(3) 2_656 ?
K1 C28 3.138(4) . ?
K1 C29 3.173(4) . ?
K1 C29 3.173(4) 2_656 ?
K1 C27 3.088(4) . ?
K1 C27 3.088(4) 2_656 ?
P1 P1 2.227(2) 2_656 ?
P1 P2 2.1608(18) . ?
O1 C1 1.399(5) . ?
O1 C13 1.403(4) . ?
O2 C51A 1.413(7) . ?
O2 C48A 1.493(7) . ?
O2 C48B 1.44(2) . ?
O2 C51B 1.45(2) . ?
N1 C2 1.391(4) . ?
N1 C24 1.420(4) . ?
N2 C12 1.390(5) . ?
N2 C36 1.428(5) . ?
C1 C2 1.390(5) . ?
C1 C6 1.375(5) . ?
C2 C3 1.402(5) . ?
C13 C8 1.375(5) . ?
C13 C12 1.386(6) . ?
C8 C7 1.525(6) . ?
C8 C9 1.394(5) . ?
C37 C36 1.406(6) . ?
C37 C38 1.399(7) . ?
C37 C42 1.511(7) . ?
C26 H26 0.9500 . ?
C26 C25 1.393(5) . ?
C26 C27 1.379(6) . ?
C5 H5 0.9500 . ?
C5 C6 1.383(6) . ?
C5 C4 1.393(5) . ?
C24 C25 1.412(5) . ?
C24 C29 1.406(5) . ?
C6 C7 1.522(5) . ?
C25 C30 1.524(5) . ?
C12 C11 1.398(5) . ?
C28 H28 0.9500 . ?
C28 C29 1.395(5) . ?
C28 C27 1.372(6) . ?
C29 C33 1.519(6) . ?
C36 C41 1.408(6) . ?
C3 H3 0.9500 . ?
C3 C4 1.384(5) . ?
C4 C16 1.530(6) . ?
C27 H27 0.9500 . ?
C30 H30 1.0000 . ?
C30 C31 1.520(6) . ?
C30 C32 1.520(5) . ?
C7 C14 1.530(5) . ?
C7 C15 1.548(5) . ?
C11 H11 0.9500 . ?
C11 C10 1.390(5) . ?
C9 H9 0.9500 . ?
C9 C10 1.377(6) . ?
C41 C45 1.501(6) . ?
C41 C40 1.395(6) . ?
C14 H14A 0.9800 . ?
C14 H14B 0.9800 . ?
C14 H14C 0.9800 . ?
C10 C20 1.541(5) . ?
C35 H35A 0.9800 . ?
C35 H35B 0.9800 . ?
C35 H35C 0.9800 . ?
C35 C33 1.511(6) . ?
C33 H33 1.0000 . ?
C33 C34 1.512(7) . ?
C38 H38 0.9500 . ?
C38 C39 1.370(8) . ?
C15 H15A 0.9800 . ?
C15 H15B 0.9800 . ?
C15 H15C 0.9800 . ?
C42 H42 1.0000 . ?
C42 H42A 1.0000 . ?
C42 C43 1.523(6) . ?
C42 C44B 1.541(8) . ?
C42 C44A 1.534(8) . ?
C31 H31A 0.9800 . ?
C31 H31B 0.9800 . ?
C31 H31C 0.9800 . ?
C46 H46A 0.9800 . ?
C46 H46B 0.9800 . ?
C46 H46C 0.9800 . ?
C46 C45 1.533(7) . ?
C20 C22 1.501(7) . ?
C20 C21 1.529(6) . ?
C20 C23 1.528(7) . ?
C45 H45 1.0000 . ?
C45 C47 1.521(7) . ?
C32 H32A 0.9800 . ?
C32 H32B 0.9800 . ?
C32 H32C 0.9800 . ?
C39 H39 0.9500 . ?
C39 C40 1.359(8) . ?
C22 H22A 0.9800 . ?
C22 H22B 0.9800 . ?
C22 H22C 0.9800 . ?
C40 H40 0.9500 . ?
C16 C17A 1.570(9) . ?
C16 C18A 1.506(9) . ?
C16 C19A 1.502(8) . ?
C16 C18B 1.606(14) . ?
C16 C17B 1.469(14) . ?
C16 C19B 1.491(14) . ?
C21 H21A 0.9800 . ?
C21 H21B 0.9800 . ?
C21 H21C 0.9800 . ?
C47 H47A 0.9800 . ?
C47 H47B 0.9800 . ?
C47 H47C 0.9800 . ?
C43 H43A 0.9800 . ?
C43 H43B 0.9800 . ?
C43 H43C 0.9800 . ?
C51A H51A 0.9900 . ?
C51A H51B 0.9900 . ?
C51A C50A 1.501(8) . ?
C34 H34A 0.9800 . ?
C34 H34B 0.9800 . ?
C34 H34C 0.9800 . ?
C23 H23A 0.9800 . ?
C23 H23B 0.9800 . ?
C23 H23C 0.9800 . ?
C52 C53 1.372(8) . ?
C52 C57 1.376(7) . ?
C52 C58 1.478(8) . ?
C53 H53 0.9500 . ?
C53 C54 1.360(9) . ?
C56 H56 0.9500 . ?
C56 C57 1.350(8) . ?
C56 C55 1.357(9) . ?
C50A H50A 0.9900 . ?
C50A H50B 0.9900 . ?
C50A C49A 1.564(10) . ?
C48A H48A 0.9900 . ?
C48A H48B 0.9900 . ?
C48A C49A 1.496(10) . ?
C57 H57 0.9500 . ?
C58 H58A 0.9800 . ?
C58 H58B 0.9800 . ?
C58 H58C 0.9800 . ?
C49A H49A 0.9900 . ?
C49A H49B 0.9900 . ?
C55 H55 0.9500 . ?
C55 C54 1.356(9) . ?
C54 H54 0.9500 . ?
C44B H44A 0.9800 . ?
C44B H44B 0.9800 . ?
C44B H44C 0.9800 . ?
C17A H17A 0.9800 . ?
C17A H17B 0.9800 . ?
C17A H17C 0.9800 . ?
C18A H18A 0.9800 . ?
C18A H18B 0.9800 . ?
C18A H18C 0.9800 . ?
C19A H19A 0.9800 . ?
C19A H19B 0.9800 . ?
C19A H19C 0.9800 . ?
C18B H18D 0.9800 . ?
C18B H18E 0.9800 . ?
C18B H18F 0.9800 . ?
C17B H17D 0.9800 . ?
C17B H17E 0.9800 . ?
C17B H17F 0.9800 . ?
C19B H19D 0.9800 . ?
C19B H19E 0.9800 . ?
C19B H19F 0.9800 . ?
C49B H49C 0.9900 . ?
C49B H49D 0.9900 . ?
C49B C48B 1.45(3) . ?
C49B C50B 1.48(3) . ?
C48B H48C 0.9900 . ?
C48B H48D 0.9900 . ?
C51B H51C 0.9900 . ?
C51B H51D 0.9900 . ?
C51B C50B 1.53(3) . ?
C50B H50C 0.9900 . ?
C50B H50D 0.9900 . ?
C44A H44D 0.9800 . ?
C44A H44E 0.9800 . ?
C44A H44F 0.9800 . ?

loop_
_geom_torsion_atom_site_label_1
_geom_torsion_atom_site_label_2
_geom_torsion_atom_site_label_3
_geom_torsion_atom_site_label_4
_geom_torsion
_geom_torsion_site_symmetry_1
_geom_torsion_site_symmetry_2
_geom_torsion_site_symmetry_3
_geom_torsion_site_symmetry_4
_geom_torsion_publ_flag
Dy1 O1 C1 C2 3.6(4) . . . . ?
Dy1 O1 C1 C6 -179.9(2) . . . . ?
Dy1 O1 C13 C8 -179.7(3) . . . . ?
Dy1 O1 C13 C12 -1.3(4) . . . . ?
Dy1 O2 C51A C50A -147.7(4) . . . . ?
Dy1 O2 C48A C49A 130.4(5) . . . . ?
Dy1 O2 C48B C49B 178.7(11) . . . . ?
Dy1 O2 C51B C50B 146.4(13) . . . . ?
Dy1 N1 C2 C1 -1.6(4) . . . . ?
Dy1 N1 C2 C3 -179.8(3) . . . . ?
Dy1 N1 C24 K1 5.4(4) . . . 2_656 ?
Dy1 N1 C24 K1 5.4(4) . . . . ?
Dy1 N1 C24 C25 92.7(4) . . . . ?
Dy1 N1 C24 C29 -89.4(4) . . . . ?
Dy1 N2 C12 C13 -0.8(5) . . . . ?
Dy1 N2 C12 C11 178.7(3) . . . . ?
Dy1 N2 C36 C37 89.6(4) . . . . ?
Dy1 N2 C36 C41 -90.9(4) . . . . ?
K1 C26 C25 K1 0.000(1) 2_656 . . . ?
K1 C26 C25 K1 0.000(1) . . . 2_656 ?
K1 C26 C25 C24 69.9(3) . . . . ?
K1 C26 C25 C24 69.9(3) 2_656 . . . ?
K1 C26 C25 C30 -111.3(3) 2_656 . . . ?
K1 C26 C25 C30 -111.3(3) . . . . ?
K1 C26 C27 K1 0.000(1) . . . 2_656 ?
K1 C26 C27 K1 0.000(1) 2_656 . . . ?
K1 C26 C27 C28 -68.0(4) . . . . ?
K1 C26 C27 C28 -68.0(4) 2_656 . . . ?
K1 C24 C25 K1 0.000(0) 2_656 . . . ?
K1 C24 C25 K1 0.000(0) . . . 2_656 ?
K1 C24 C25 C26 -67.7(3) . . . . ?
K1 C24 C25 C26 -67.7(3) 2_656 . . . ?
K1 C24 C25 C30 113.5(3) . . . . ?
K1 C24 C25 C30 113.5(3) 2_656 . . . ?
K1 C24 C29 K1 0.000(1) . . . 2_656 ?
K1 C24 C29 K1 0.000(1) 2_656 . . . ?
K1 C24 C29 C28 64.7(3) 2_656 . . . ?
K1 C24 C29 C28 64.7(3) . . . . ?
K1 C24 C29 C33 -118.2(3) 2_656 . . . ?
K1 C24 C29 C33 -118.2(3) . . . . ?
K1 C25 C30 C31 -20.0(4) . . . . ?
K1 C25 C30 C31 -20.0(4) 2_656 . . . ?
K1 C25 C30 C32 -144.5(3) . . . . ?
K1 C25 C30 C32 -144.5(3) 2_656 . . . ?
K1 C28 C29 K1 0.0 2_656 . . . ?
K1 C28 C29 K1 0.0 . . . 2_656 ?
K1 C28 C29 C24 -64.5(3) . . . . ?
K1 C28 C29 C24 -64.5(3) 2_656 . . . ?
K1 C28 C29 C33 118.4(3) 2_656 . . . ?
K1 C28 C29 C33 118.4(3) . . . . ?
K1 C28 C27 K1 0.000(1) 2_656 . . . ?
K1 C28 C27 K1 0.000(1) . . . 2_656 ?
K1 C28 C27 C26 65.5(3) 2_656 . . . ?
K1 C28 C27 C26 65.5(3) . . . . ?
K1 C29 C33 C35 53.7(4) . . . . ?
K1 C29 C33 C35 53.7(4) 2_656 . . . ?
K1 C29 C33 C34 177.5(3) 2_656 . . . ?
K1 C29 C33 C34 177.5(3) . . . . ?
O1 C1 C2 N1 -1.4(5) . . . . ?
O1 C1 C2 C3 177.0(3) . . . . ?
O1 C1 C6 C5 -177.2(3) . . . . ?
O1 C1 C6 C7 3.0(5) . . . . ?
O1 C13 C8 C7 -4.0(5) . . . . ?
O1 C13 C8 C9 177.0(3) . . . . ?
O1 C13 C12 N2 1.3(5) . . . . ?
O1 C13 C12 C11 -178.2(3) . . . . ?
O2 C51A C50A C49A 4.9(7) . . . . ?
O2 C48A C49A C50A 36.8(7) . . . . ?
O2 C51B C50B C49B 55(2) . . . . ?
N1 C2 C3 C4 178.3(4) . . . . ?
N1 C24 C25 K1 -115.9(3) . . . 2_656 ?
N1 C24 C25 K1 -115.9(3) . . . . ?
N1 C24 C25 C26 176.3(3) . . . . ?
N1 C24 C25 C30 -2.4(5) . . . . ?
N1 C24 C29 K1 118.6(3) . . . 2_656 ?
N1 C24 C29 K1 118.6(3) . . . . ?
N1 C24 C29 C28 -176.7(3) . . . . ?
N1 C24 C29 C33 0.4(5) . . . . ?
N2 C12 C11 C10 -178.0(4) . . . . ?
N2 C36 C41 C45 -4.3(5) . . . . ?
N2 C36 C41 C40 179.5(4) . . . . ?
C1 O1 C13 C8 -29.7(5) . . . . ?
C1 O1 C13 C12 148.7(3) . . . . ?
C1 C2 C3 C4 0.0(5) . . . . ?
C1 C6 C7 C8 -33.7(4) . . . . ?
C1 C6 C7 C14 -156.8(3) . . . . ?
C1 C6 C7 C15 83.2(4) . . . . ?
C2 N1 C24 K1 -166.2(2) . . . 2_656 ?
C2 N1 C24 K1 -166.2(2) . . . . ?
C2 N1 C24 C25 -78.8(4) . . . . ?
C2 N1 C24 C29 99.0(4) . . . . ?
C2 C1 C6 C5 -1.1(5) . . . . ?
C2 C1 C6 C7 179.2(3) . . . . ?
C2 C3 C4 C5 -0.1(6) . . . . ?
C2 C3 C4 C16 -178.7(4) . . . . ?
C13 O1 C1 C2 -146.3(3) . . . . ?
C13 O1 C1 C6 30.3(4) . . . . ?
C13 C8 C7 C6 34.1(4) . . . . ?
C13 C8 C7 C14 157.5(3) . . . . ?
C13 C8 C7 C15 -84.2(4) . . . . ?
C13 C8 C9 C10 0.7(6) . . . . ?
C13 C12 C11 C10 1.6(6) . . . . ?
C8 C13 C12 N2 179.7(3) . . . . ?
C8 C13 C12 C11 0.1(6) . . . . ?
C8 C9 C10 C11 0.9(6) . . . . ?
C8 C9 C10 C20 -178.7(4) . . . . ?
C37 C36 C41 C45 175.2(4) . . . . ?
C37 C36 C41 C40 -0.9(6) . . . . ?
C37 C38 C39 C40 0.0(7) . . . . ?
C26 C25 C30 C31 67.6(5) . . . . ?
C26 C25 C30 C32 -56.8(5) . . . . ?
C5 C6 C7 C8 146.6(4) . . . . ?
C5 C6 C7 C14 23.5(5) . . . . ?
C5 C6 C7 C15 -96.5(4) . . . . ?
C5 C4 C16 C17A -121.1(5) . . . . ?
C5 C4 C16 C18A 121.9(5) . . . . ?
C5 C4 C16 C19A -2.3(7) . . . . ?
C5 C4 C16 C18B 57.7(7) . . . . ?
C5 C4 C16 C17B 174.6(9) . . . . ?
C5 C4 C16 C19B -55.6(8) . . . . ?
C24 N1 C2 C1 170.5(3) . . . . ?
C24 N1 C2 C3 -7.7(5) . . . . ?
C24 C25 C30 C31 -113.6(4) . . . . ?
C24 C25 C30 C32 121.9(4) . . . . ?
C24 C29 C33 C35 145.0(4) . . . . ?
C24 C29 C33 C34 -91.2(5) . . . . ?
C6 C1 C2 N1 -177.8(3) . . . . ?
C6 C1 C2 C3 0.6(5) . . . . ?
C6 C5 C4 C3 -0.4(6) . . . . ?
C6 C5 C4 C16 178.2(4) . . . . ?
C25 C26 C27 K1 68.2(3) . . . . ?
C25 C26 C27 K1 68.2(3) . . . 2_656 ?
C25 C26 C27 C28 0.2(6) . . . . ?
C25 C24 C29 K1 -63.5(3) . . . 2_656 ?
C25 C24 C29 K1 -63.5(3) . . . . ?
C25 C24 C29 C28 1.1(5) . . . . ?
C25 C24 C29 C33 178.3(3) . . . . ?
C12 N2 C36 C37 -84.1(4) . . . . ?
C12 N2 C36 C41 95.5(4) . . . . ?
C12 C13 C8 C7 177.8(4) . . . . ?
C12 C13 C8 C9 -1.2(6) . . . . ?
C12 C11 C10 C9 -2.1(6) . . . . ?
C12 C11 C10 C20 177.6(4) . . . . ?
C28 C29 C33 C35 -37.9(5) . . . . ?
C28 C29 C33 C34 85.9(5) . . . . ?
C29 C24 C25 K1 66.2(3) . . . 2_656 ?
C29 C24 C25 K1 66.2(3) . . . . ?
C29 C24 C25 C26 -1.5(5) . . . . ?
C29 C24 C25 C30 179.7(3) . . . . ?
C29 C28 C27 K1 -66.1(4) . . . . ?
C29 C28 C27 K1 -66.1(4) . . . 2_656 ?
C29 C28 C27 C26 -0.6(6) . . . . ?
C36 N2 C12 C13 172.9(3) . . . . ?
C36 N2 C12 C11 -7.5(6) . . . . ?
C36 C37 C38 C39 -1.5(6) . . . . ?
C36 C37 C42 C43 -124.4(5) . . . . ?
C36 C37 C42 C44B 117.3(10) . . . . ?
C36 C37 C42 C44A 106.2(11) . . . . ?
C36 C41 C45 C46 136.8(4) . . . . ?
C36 C41 C45 C47 -100.2(5) . . . . ?
C36 C41 C40 C39 -0.5(7) . . . . ?
C3 C4 C16 C17A 57.4(5) . . . . ?
C3 C4 C16 C18A -59.6(6) . . . . ?
C3 C4 C16 C19A 176.2(6) . . . . ?
C3 C4 C16 C18B -123.8(7) . . . . ?
C3 C4 C16 C17B -6.9(10) . . . . ?
C3 C4 C16 C19B 122.9(7) . . . . ?
C4 C5 C6 C1 0.9(5) . . . . ?
C4 C5 C6 C7 -179.4(3) . . . . ?
C27 C26 C25 K1 -69.1(3) . . . . ?
C27 C26 C25 K1 -69.1(3) . . . 2_656 ?
C27 C26 C25 C24 0.8(6) . . . . ?
C27 C26 C25 C30 179.6(4) . . . . ?
C27 C28 C29 K1 64.4(4) . . . . ?
C27 C28 C29 K1 64.4(4) . . . 2_656 ?
C27 C28 C29 C24 -0.1(6) . . . . ?
C27 C28 C29 C33 -177.2(4) . . . . ?
C7 C8 C9 C10 -178.2(4) . . . . ?
C11 C10 C20 C22 110.6(5) . . . . ?
C11 C10 C20 C21 -129.9(4) . . . . ?
C11 C10 C20 C23 -11.9(6) . . . . ?
C9 C8 C7 C6 -147.0(4) . . . . ?
C9 C8 C7 C14 -23.6(5) . . . . ?
C9 C8 C7 C15 94.6(4) . . . . ?
C9 C10 C20 C22 -69.7(5) . . . . ?
C9 C10 C20 C21 49.8(6) . . . . ?
C9 C10 C20 C23 167.8(4) . . . . ?
C38 C37 C36 N2 -178.5(3) . . . . ?
C38 C37 C36 C41 1.9(6) . . . . ?
C38 C37 C42 C43 58.2(6) . . . . ?
C38 C37 C42 C44B -60.1(11) . . . . ?
C38 C37 C42 C44A -71.2(12) . . . . ?
C38 C39 C40 C41 1.0(7) . . . . ?
C42 C37 C36 N2 4.0(5) . . . . ?
C42 C37 C36 C41 -175.6(4) . . . . ?
C42 C37 C38 C39 176.0(4) . . . . ?
C45 C41 C40 C39 -176.8(4) . . . . ?
C40 C41 C45 C46 -47.1(6) . . . . ?
C40 C41 C45 C47 75.9(6) . . . . ?
C51A O2 C48A C49A -36.6(7) . . . . ?
C51A C50A C49A C48A -26.9(8) . . . . ?
C52 C53 C54 C55 -0.1(9) . . . . ?
C53 C52 C57 C56 -0.6(7) . . . . ?
C56 C55 C54 C53 -0.5(9) . . . . ?
C48A O2 C51A C50A 19.7(7) . . . . ?
C57 C52 C53 C54 0.6(8) . . . . ?
C57 C56 C55 C54 0.5(9) . . . . ?
C58 C52 C53 C54 -179.6(5) . . . . ?
C58 C52 C57 C56 179.7(5) . . . . ?
C55 C56 C57 C52 0.0(8) . . . . ?
C48B O2 C51B C50B -32(2) . . . . ?
C48B C49B C50B C51B -54(2) . . . . ?
C51B O2 C48B C49B -3(3) . . . . ?
C50B C49B C48B O2 38(2) . . . . ?
